data_4068461
loop_
_publ_author_name
'Mart\'in, Raquel'
'Crespo, Margarita'
'Font-Bardia, Merc\`e'
'Calvet, Teresa'

_publ_section_title
;
 Five- and Seven-Membered Metallacycles in [C,N,N&#x2032;] and [C,N]
 Cycloplatinated Compounds
;
_journal_issue 2
_journal_name_full Organometallics
_journal_page_first 587
_journal_paper_doi 10.1021/om800864f
_journal_volume 28
_journal_year 2009
_chemical_formula_moiety 'C39 H31 Cl3 N P Pt'
_chemical_formula_sum 'C39 H31 Cl3 N P Pt'
_chemical_formula_weight 846.06
_chemical_name_systematic
;
 ?
;
_space_group_IT_number 14
_symmetry_cell_setting monoclinic
_symmetry_space_group_name_Hall '-P 2yab'
_symmetry_space_group_name_H-M 'P 1 21/a 1'
_atom_sites_solution_hydrogens geom
_atom_sites_solution_primary direct
_atom_sites_solution_secondary difmap
_audit_creation_method SHELXL-97
_cell_angle_alpha 90.00
_cell_angle_beta 97.46(2)
_cell_angle_gamma 90.00
_cell_formula_units_Z 4
_cell_length_a 11.748(4)
_cell_length_b 15.925(4)
_cell_length_c 18.487(4)
_cell_measurement_reflns_used 3981
_cell_measurement_temperature 293(2)
_cell_measurement_theta_max 31
_cell_measurement_theta_min 3
_cell_volume 3429.4(16)
_computing_cell_refinement AUTOMAR
_computing_data_collection MARXDS
_computing_data_reduction MARSCALE
_computing_molecular_graphics 'ORTEP (Brueggermann and Smith, 1990)'
_computing_publication_material 'PLATON (Spek, 1990)'
_computing_structure_refinement 'SHELXL-97 (Sheldrick, 1997)'
_computing_structure_solution 'SHELXS-97 (Sheldrick, 1997)'
_diffrn_ambient_temperature 293(2)
_diffrn_measured_fraction_theta_full 0.981
_diffrn_measured_fraction_theta_max 0.785
_diffrn_measurement_device_type 'MAR345 with image plate detector'
_diffrn_measurement_method 'phi scan'
_diffrn_radiation_monochromator graphite
_diffrn_radiation_source 'fine-focus sealed tube'
_diffrn_radiation_type MoK\a
_diffrn_radiation_wavelength 0.71073
_diffrn_reflns_av_R_equivalents 0.0302
_diffrn_reflns_av_sigmaI/netI 0.0396
_diffrn_reflns_limit_h_max 17
_diffrn_reflns_limit_h_min -17
_diffrn_reflns_limit_k_max 23
_diffrn_reflns_limit_k_min -23
_diffrn_reflns_limit_l_max 25
_diffrn_reflns_limit_l_min -25
_diffrn_reflns_number 31396
_diffrn_reflns_theta_full 25.00
_diffrn_reflns_theta_max 32.36
_diffrn_reflns_theta_min 2.56
_diffrn_standards_number none
_exptl_absorpt_coefficient_mu 4.401
_exptl_absorpt_correction_T_max 0.64
_exptl_absorpt_correction_T_min 0.60
_exptl_absorpt_correction_type empirical
_exptl_absorpt_process_details SADABS
_exptl_crystal_colour white
_exptl_crystal_density_diffrn 1.639
_exptl_crystal_density_method 'not measured'
_exptl_crystal_description prism
_exptl_crystal_F_000 1664
_exptl_crystal_size_max 0.2
_exptl_crystal_size_mid 0.1
_exptl_crystal_size_min 0.1
_refine_diff_density_max 0.510
_refine_diff_density_min -0.614
_refine_diff_density_rms 0.089
_refine_ls_extinction_method none
_refine_ls_goodness_of_fit_ref 1.146
_refine_ls_hydrogen_treatment constr
_refine_ls_matrix_type full
_refine_ls_number_parameters 407
_refine_ls_number_reflns 9622
_refine_ls_number_restraints 2
_refine_ls_restrained_S_all 1.147
_refine_ls_R_factor_all 0.0524
_refine_ls_R_factor_gt 0.0374
_refine_ls_shift/su_max 0.002
_refine_ls_shift/su_mean 0.000
_refine_ls_structure_factor_coef Fsqd
_refine_ls_weighting_details 'calc w=1/[\s^2^(Fo^2^)+(0.0376P)^2^+1.1952P] where P=(Fo^2^+2Fc^2^)/3'
_refine_ls_weighting_scheme calc
_refine_ls_wR_factor_gt 0.0859
_refine_ls_wR_factor_ref 0.0908
_reflns_number_gt 7838
_reflns_number_total 9622
_reflns_threshold_expression >2sigma(I)
_cod_data_source_file om800864f_si_001.cif
_cod_data_source_block mcmm74a
_cod_original_sg_symbol_H-M P21/a
_cod_database_code 4068461

loop_
_symmetry_equiv_pos_as_xyz
'x, y, z'
'-x+1/2, y+1/2, -z'
'-x, -y, -z'
'x-1/2, -y-1/2, z'

loop_
_atom_site_label
_atom_site_type_symbol
_atom_site_fract_x
_atom_site_fract_y
_atom_site_fract_z
_atom_site_U_iso_or_equiv
_atom_site_adp_type
_atom_site_occupancy
_atom_site_symmetry_multiplicity
_atom_site_calc_flag
_atom_site_refinement_flags
Pt Pt 0.611930(12) 0.425947(9) 0.297861(8) 0.04156(5) Uani 1 1 d U
Cl1 Cl 0.76118(9) 0.34880(7) 0.37004(6) 0.0569(2) Uani 1 1 d U
Cl2 Cl 0.38266(12) 0.32762(9) 0.51141(7) 0.0743(3) Uani 1 1 d .
Cl3 Cl 0.6930(2) 0.18563(14) 0.01352(12) 0.1265(7) Uani 1 1 d .
P P 0.73371(9) 0.52420(7) 0.26725(6) 0.0473(2) Uani 1 1 d U
N N 0.4985(3) 0.33215(19) 0.32088(17) 0.0448(7) Uani 1 1 d .
C1 C 0.4756(3) 0.4816(3) 0.2395(2) 0.0509(9) Uani 1 1 d .
C2 C 0.4685(4) 0.4941(3) 0.1643(2) 0.0567(10) Uani 1 1 d .
H2 H 0.5273 0.4738 0.1399 0.068 Uiso 1 1 calc R
C3 C 0.3776(4) 0.5355(3) 0.1245(3) 0.0692(13) Uani 1 1 d .
C4 C 0.2899(5) 0.5646(3) 0.1599(3) 0.0732(14) Uani 1 1 d .
H4 H 0.2296 0.5940 0.1338 0.088 Uiso 1 1 calc R
C5 C 0.2898(4) 0.5513(3) 0.2321(3) 0.0679(13) Uani 1 1 d .
H5 H 0.2280 0.5698 0.2546 0.081 Uiso 1 1 calc R
C6 C 0.3830(4) 0.5094(3) 0.2741(2) 0.0530(9) Uani 1 1 d .
C7 C 0.3775(7) 0.5504(5) 0.0429(4) 0.109(2) Uani 1 1 d .
H7A H 0.4521 0.5378 0.0298 0.163 Uiso 1 1 calc R
H7B H 0.3590 0.6080 0.0317 0.163 Uiso 1 1 calc R
H7C H 0.3214 0.5147 0.0159 0.163 Uiso 1 1 calc R
C8 C 0.3781(3) 0.5022(3) 0.3540(2) 0.0523(9) Uani 1 1 d .
C9 C 0.3524(4) 0.5730(3) 0.3925(3) 0.0642(12) Uani 1 1 d .
H9 H 0.3443 0.6244 0.3684 0.077 Uiso 1 1 calc R
C10 C 0.3383(5) 0.5694(3) 0.4659(3) 0.0707(14) Uani 1 1 d .
H10 H 0.3229 0.6184 0.4903 0.085 Uiso 1 1 calc R
C11 C 0.3469(4) 0.4953(3) 0.5024(3) 0.0637(12) Uani 1 1 d .
H11 H 0.3371 0.4924 0.5514 0.076 Uiso 1 1 calc R
C12 C 0.3710(4) 0.4234(3) 0.4638(3) 0.0553(10) Uani 1 1 d .
C13 C 0.3889(3) 0.4243(2) 0.3913(2) 0.0469(8) Uani 1 1 d .
C14 C 0.4157(3) 0.3437(3) 0.3584(2) 0.0512(9) Uani 1 1 d .
H14 H 0.3691 0.2979 0.3653 0.061 Uiso 1 1 calc R
C15 C 0.5195(4) 0.2443(3) 0.3008(3) 0.0609(11) Uani 1 1 d .
H15A H 0.4482 0.2133 0.2993 0.073 Uiso 1 1 calc R
H15B H 0.5740 0.2197 0.3388 0.073 Uiso 1 1 calc R
C16 C 0.5643(3) 0.2334(3) 0.2295(2) 0.0518(9) Uani 1 1 d .
C17 C 0.5185(4) 0.2763(3) 0.1668(3) 0.0610(11) Uani 1 1 d .
H17 H 0.4601 0.3151 0.1700 0.073 Uiso 1 1 calc R
C18 C 0.5566(5) 0.2635(4) 0.0998(3) 0.0805(15) Uani 1 1 d .
H18 H 0.5251 0.2925 0.0583 0.097 Uiso 1 1 calc R
C19 C 0.6457(5) 0.2043(4) 0.0974(3) 0.0791(15) Uani 1 1 d .
C20 C 0.6911(5) 0.1627(4) 0.1565(3) 0.0805(15) Uani 1 1 d .
H20 H 0.7496 0.1239 0.1538 0.097 Uiso 1 1 calc R
C21 C 0.6507(4) 0.1776(3) 0.2216(3) 0.0630(11) Uani 1 1 d .
H21 H 0.6836 0.1482 0.2625 0.076 Uiso 1 1 calc R
C22 C 0.8150(4) 0.4869(3) 0.1965(3) 0.0558(10) Uani 1 1 d .
C23 C 0.7832(4) 0.4155(3) 0.1595(3) 0.0587(11) Uani 1 1 d .
H23 H 0.7228 0.3835 0.1725 0.070 Uiso 1 1 calc R
C24 C 0.8410(4) 0.3898(3) 0.1017(3) 0.0688(13) Uani 1 1 d .
H24 H 0.8189 0.3405 0.0767 0.083 Uiso 1 1 calc R
C25 C 0.9307(5) 0.4370(3) 0.0816(3) 0.0686(13) Uani 1 1 d .
H25 H 0.9669 0.4214 0.0418 0.082 Uiso 1 1 calc R
C26 C 0.9648(5) 0.5066(4) 0.1210(3) 0.0793(15) Uani 1 1 d .
H26 H 1.0264 0.5377 0.1087 0.095 Uiso 1 1 calc R
C27 C 0.9101(5) 0.5323(3) 0.1791(3) 0.0733(14) Uani 1 1 d .
H27 H 0.9361 0.5791 0.2064 0.088 Uiso 1 1 calc R
C28 C 0.8455(4) 0.5609(3) 0.3387(3) 0.0590(11) Uani 1 1 d .
C29 C 0.9426(5) 0.5120(4) 0.3574(4) 0.0881(17) Uani 1 1 d .
H29 H 0.9498 0.4613 0.3335 0.106 Uiso 1 1 calc R
C30 C 1.0284(6) 0.5372(5) 0.4107(4) 0.101(2) Uani 1 1 d .
H30 H 1.0944 0.5051 0.4222 0.122 Uiso 1 1 calc R
C31 C 1.0141(7) 0.6107(5) 0.4464(4) 0.109(2) Uani 1 1 d .
H31 H 1.0700 0.6269 0.4840 0.131 Uiso 1 1 calc R
C32 C 0.9220(6) 0.6607(5) 0.4291(4) 0.103(2) Uani 1 1 d .
H32 H 0.9166 0.7115 0.4532 0.124 Uiso 1 1 calc R
C33 C 0.8355(5) 0.6358(4) 0.3751(3) 0.0783(15) Uani 1 1 d .
H33 H 0.7710 0.6694 0.3634 0.094 Uiso 1 1 calc R
C34 C 0.6628(4) 0.6212(3) 0.2298(3) 0.0561(10) Uani 1 1 d .
C35 C 0.5858(4) 0.6599(3) 0.2691(3) 0.0596(11) Uani 1 1 d .
H35 H 0.5758 0.6407 0.3154 0.072 Uiso 1 1 calc R
C36 C 0.5236(6) 0.7277(4) 0.2388(4) 0.0925(19) Uani 1 1 d .
H36 H 0.4714 0.7544 0.2648 0.111 Uiso 1 1 calc R
C37 C 0.5387(7) 0.7563(4) 0.1688(4) 0.105(2) Uani 1 1 d .
H37 H 0.4973 0.8024 0.1488 0.127 Uiso 1 1 calc R
C38 C 0.6136(6) 0.7168(4) 0.1305(4) 0.0947(19) Uani 1 1 d .
H38 H 0.6203 0.7340 0.0831 0.114 Uiso 1 1 calc R
C39 C 0.6804(5) 0.6508(3) 0.1613(3) 0.0695(13) Uani 1 1 d .
H39 H 0.7361 0.6267 0.1365 0.083 Uiso 1 1 calc R

loop_
_atom_site_aniso_label
_atom_site_aniso_U_11
_atom_site_aniso_U_22
_atom_site_aniso_U_33
_atom_site_aniso_U_23
_atom_site_aniso_U_13
_atom_site_aniso_U_12
Pt 0.03936(8) 0.04119(8) 0.04476(9) 0.00086(6) 0.00787(5) -0.00016(6)
Cl1 0.0544(5) 0.0554(5) 0.0607(6) 0.0011(5) 0.0065(5) 0.0071(5)
Cl2 0.0813(8) 0.0758(8) 0.0678(8) 0.0037(6) 0.0168(6) 0.0003(7)
Cl3 0.1491(18) 0.1310(16) 0.1076(15) -0.0290(12) 0.0485(13) -0.0246(14)
P 0.0453(5) 0.0461(5) 0.0514(6) 0.0001(4) 0.0095(4) -0.0018(4)
N 0.0455(16) 0.0428(16) 0.0468(18) 0.0015(13) 0.0093(13) -0.0042(14)
C1 0.047(2) 0.049(2) 0.056(2) 0.0024(18) 0.0045(17) 0.0000(18)
C2 0.056(2) 0.059(2) 0.056(2) 0.004(2) 0.009(2) 0.002(2)
C3 0.064(3) 0.076(3) 0.066(3) 0.010(3) 0.004(2) 0.002(3)
C4 0.063(3) 0.082(4) 0.073(4) 0.013(3) 0.003(3) 0.012(3)
C5 0.055(3) 0.072(3) 0.077(4) 0.007(3) 0.010(2) 0.009(2)
C6 0.049(2) 0.055(2) 0.055(2) 0.0003(19) 0.0079(18) -0.0013(19)
C7 0.113(6) 0.129(6) 0.083(5) 0.019(4) 0.007(4) 0.010(5)
C8 0.046(2) 0.053(2) 0.059(2) -0.0025(19) 0.0102(18) 0.0014(18)
C9 0.063(3) 0.055(3) 0.076(3) -0.006(2) 0.014(2) 0.003(2)
C10 0.067(3) 0.074(3) 0.073(3) -0.013(3) 0.015(3) 0.001(3)
C11 0.063(3) 0.074(3) 0.057(3) -0.008(2) 0.015(2) 0.006(2)
C12 0.051(2) 0.061(3) 0.055(2) -0.0007(19) 0.0093(19) -0.006(2)
C13 0.0424(19) 0.050(2) 0.050(2) -0.0011(17) 0.0100(16) 0.0008(17)
C14 0.048(2) 0.054(2) 0.054(2) -0.0004(18) 0.0126(17) 0.0006(19)
C15 0.062(3) 0.054(2) 0.070(3) -0.003(2) 0.020(2) -0.002(2)
C16 0.049(2) 0.052(2) 0.055(2) -0.0051(18) 0.0093(18) -0.0048(19)
C17 0.059(2) 0.058(2) 0.066(3) -0.006(2) 0.009(2) -0.004(2)
C18 0.090(4) 0.080(4) 0.072(4) -0.004(3) 0.013(3) -0.013(3)
C19 0.087(4) 0.076(3) 0.079(4) -0.016(3) 0.028(3) -0.015(3)
C20 0.072(3) 0.087(4) 0.087(4) -0.019(3) 0.025(3) -0.004(3)
C21 0.058(3) 0.064(3) 0.068(3) -0.003(2) 0.011(2) 0.001(2)
C22 0.051(2) 0.055(2) 0.062(3) -0.002(2) 0.0115(19) -0.002(2)
C23 0.053(2) 0.065(3) 0.060(3) 0.002(2) 0.012(2) 0.001(2)
C24 0.071(3) 0.067(3) 0.068(3) 0.000(2) 0.011(2) 0.006(3)
C25 0.067(3) 0.071(3) 0.070(3) 0.002(2) 0.021(3) 0.009(3)
C26 0.071(3) 0.084(4) 0.088(4) 0.002(3) 0.028(3) -0.003(3)
C27 0.071(3) 0.064(3) 0.089(4) -0.006(3) 0.024(3) -0.004(3)
C28 0.053(2) 0.060(3) 0.064(3) -0.001(2) 0.009(2) -0.008(2)
C29 0.078(4) 0.079(4) 0.104(5) 0.001(3) -0.002(3) -0.012(3)
C30 0.086(4) 0.093(5) 0.120(6) 0.008(4) -0.010(4) -0.010(4)
C31 0.110(6) 0.121(6) 0.092(5) -0.004(5) -0.006(4) -0.031(5)
C32 0.091(4) 0.106(5) 0.109(6) -0.017(4) 0.003(4) -0.016(4)
C33 0.072(3) 0.084(4) 0.079(4) -0.010(3) 0.011(3) -0.008(3)
C34 0.061(2) 0.045(2) 0.065(3) 0.0014(19) 0.018(2) 0.002(2)
C35 0.064(3) 0.053(2) 0.063(3) -0.006(2) 0.015(2) 0.001(2)
C36 0.107(5) 0.065(3) 0.112(5) 0.002(3) 0.039(4) 0.015(3)
C37 0.125(6) 0.082(4) 0.113(6) 0.017(4) 0.030(5) 0.022(4)
C38 0.111(5) 0.085(4) 0.092(5) 0.017(3) 0.028(4) 0.011(4)
C39 0.078(3) 0.063(3) 0.071(3) 0.003(2) 0.021(3) 0.003(3)

loop_
_atom_type_symbol
_atom_type_description
_atom_type_scat_dispersion_real
_atom_type_scat_dispersion_imag
_atom_type_scat_source
C C 0.0033 0.0016 'International Tables Vol C Tables 4.2.6.8 and 6.1.1.4'
H H 0.0000 0.0000 'International Tables Vol C Tables 4.2.6.8 and 6.1.1.4'
Cl Cl 0.1484 0.1585 'International Tables Vol C Tables 4.2.6.8 and 6.1.1.4'
N N 0.0061 0.0033 'International Tables Vol C Tables 4.2.6.8 and 6.1.1.4'
P P 0.1023 0.0942 'International Tables Vol C Tables 4.2.6.8 and 6.1.1.4'
Pt Pt -1.7033 8.3905 'International Tables Vol C Tables 4.2.6.8 and 6.1.1.4'

loop_
_geom_angle_atom_site_label_1
_geom_angle_atom_site_label_2
_geom_angle_atom_site_label_3
_geom_angle
C1 Pt N 86.53(15)
C1 Pt P 92.69(12)
N Pt P 177.04(9)
C1 Pt Cl1 174.24(12)
N Pt Cl1 87.71(9)
P Pt Cl1 93.07(4)
C22 P C28 103.3(2)
C22 P C34 104.9(2)
C28 P C34 104.5(2)
C22 P Pt 111.45(15)
C28 P Pt 117.46(16)
C34 P Pt 114.01(15)
C14 N C15 115.9(3)
C14 N Pt 124.0(3)
C15 N Pt 119.7(2)
C2 C1 C6 117.4(4)
C2 C1 Pt 122.4(3)
C6 C1 Pt 120.2(3)
C3 C2 C1 122.7(4)
C3 C2 H2 118.7
C1 C2 H2 118.7
C4 C3 C2 118.9(5)
C4 C3 C7 121.0(5)
C2 C3 C7 120.1(5)
C5 C4 C3 121.0(5)
C5 C4 H4 119.5
C3 C4 H4 119.5
C4 C5 C6 120.9(5)
C4 C5 H5 119.6
C6 C5 H5 119.6
C1 C6 C5 119.0(4)
C1 C6 C8 124.0(4)
C5 C6 C8 116.9(4)
C3 C7 H7A 109.5
C3 C7 H7B 109.5
H7A C7 H7B 109.5
C3 C7 H7C 109.5
H7A C7 H7C 109.5
H7B C7 H7C 109.5
C9 C8 C13 118.3(4)
C9 C8 C6 119.0(4)
C13 C8 C6 122.5(4)
C8 C9 C10 121.9(5)
C8 C9 H9 119.0
C10 C9 H9 119.0
C11 C10 C9 120.7(5)
C11 C10 H10 119.7
C9 C10 H10 119.7
C10 C11 C12 117.8(5)
C10 C11 H11 121.1
C12 C11 H11 121.1
C13 C12 C11 123.5(4)
C13 C12 Cl2 118.8(3)
C11 C12 Cl2 117.6(4)
C12 C13 C8 117.7(4)
C12 C13 C14 117.4(4)
C8 C13 C14 124.9(4)
N C14 C13 124.7(4)
N C14 H14 117.7
C13 C14 H14 117.7
N C15 C16 115.0(4)
N C15 H15A 108.5
C16 C15 H15A 108.5
N C15 H15B 108.5
C16 C15 H15B 108.5
H15A C15 H15B 107.5
C21 C16 C17 116.1(4)
C21 C16 C15 121.4(4)
C17 C16 C15 122.4(4)
C18 C17 C16 122.5(5)
C18 C17 H17 118.8
C16 C17 H17 118.8
C17 C18 C19 116.9(6)
C17 C18 H18 121.5
C19 C18 H18 121.5
C20 C19 C18 121.8(5)
C20 C19 Cl3 120.5(5)
C18 C19 Cl3 117.7(5)
C19 C20 C21 119.2(6)
C19 C20 H20 120.4
C21 C20 H20 120.4
C20 C21 C16 123.5(5)
C20 C21 H21 118.3
C16 C21 H21 118.3
C23 C22 C27 119.5(4)
C23 C22 P 120.1(3)
C27 C22 P 120.3(4)
C22 C23 C24 120.2(5)
C22 C23 H23 119.9
C24 C23 H23 119.9
C25 C24 C23 120.5(5)
C25 C24 H24 119.7
C23 C24 H24 119.7
C26 C25 C24 118.7(5)
C26 C25 H25 120.6
C24 C25 H25 120.6
C25 C26 C27 121.6(5)
C25 C26 H26 119.2
C27 C26 H26 119.2
C26 C27 C22 119.3(5)
C26 C27 H27 120.3
C22 C27 H27 120.3
C33 C28 C29 118.8(5)
C33 C28 P 121.9(4)
C29 C28 P 119.3(4)
C30 C29 C28 121.2(6)
C30 C29 H29 119.4
C28 C29 H29 119.4
C31 C30 C29 118.1(7)
C31 C30 H30 120.9
C29 C30 H30 120.9
C32 C31 C30 122.5(7)
C32 C31 H31 118.7
C30 C31 H31 118.7
C31 C32 C33 119.5(7)
C31 C32 H32 120.2
C33 C32 H32 120.2
C28 C33 C32 119.8(6)
C28 C33 H33 120.1
C32 C33 H33 120.1
C35 C34 C39 120.8(4)
C35 C34 P 118.2(4)
C39 C34 P 120.8(3)
C34 C35 C36 119.1(5)
C34 C35 H35 120.5
C36 C35 H35 120.5
C35 C36 C37 120.2(6)
C35 C36 H36 119.9
C37 C36 H36 119.9
C38 C37 C36 120.0(6)
C38 C37 H37 120.0
C36 C37 H37 120.0
C37 C38 C39 120.5(6)
C37 C38 H38 119.8
C39 C38 H38 119.8
C38 C39 C34 119.2(5)
C38 C39 H39 120.4
C34 C39 H39 120.4

loop_
_geom_bond_atom_site_label_1
_geom_bond_atom_site_label_2
_geom_bond_distance
Pt C1 2.017(4)
Pt N 2.082(3)
Pt P 2.2417(11)
Pt Cl1 2.3993(12)
Cl2 C12 1.757(5)
Cl3 C19 1.740(6)
P C22 1.817(5)
P C28 1.833(5)
P C34 1.846(4)
N C14 1.279(5)
N C15 1.476(5)
C1 C2 1.397(6)
C1 C6 1.404(6)
C2 C3 1.382(6)
C2 H2 0.9300
C3 C4 1.371(7)
C3 C7 1.527(8)
C4 C5 1.351(8)
C4 H4 0.9300
C5 C6 1.425(7)
C5 H5 0.9300
C6 C8 1.490(6)
C7 H7A 0.9600
C7 H7B 0.9600
C7 H7C 0.9600
C8 C9 1.388(6)
C8 C13 1.417(6)
C9 C10 1.389(8)
C9 H9 0.9300
C10 C11 1.357(7)
C10 H10 0.9300
C11 C12 1.397(6)
C11 H11 0.9300
C12 C13 1.383(6)
C13 C14 1.472(6)
C14 H14 0.9300
C15 C16 1.492(6)
C15 H15A 0.9700
C15 H15B 0.9700
C16 C21 1.372(6)
C16 C17 1.392(6)
C17 C18 1.386(7)
C17 H17 0.9300
C18 C19 1.413(8)
C18 H18 0.9300
C19 C20 1.329(9)
C20 C21 1.369(7)
C20 H20 0.9300
C21 H21 0.9300
C22 C23 1.354(6)
C22 C27 1.402(7)
C23 C24 1.399(7)
C23 H23 0.9300
C24 C25 1.385(7)
C24 H24 0.9300
C25 C26 1.359(8)
C25 H25 0.9300
C26 C27 1.383(7)
C26 H26 0.9300
C27 H27 0.9300
C28 C33 1.382(7)
C28 C29 1.388(7)
C29 C30 1.375(9)
C29 H29 0.9300
C30 C31 1.364(10)
C30 H30 0.9300
C31 C32 1.347(10)
C31 H31 0.9300
C32 C33 1.386(8)
C32 H32 0.9300
C33 H33 0.9300
C34 C35 1.377(6)
C34 C39 1.392(7)
C35 C36 1.381(7)
C35 H35 0.9300
C36 C37 1.405(9)
C36 H36 0.9300
C37 C38 1.354(9)
C37 H37 0.9300
C38 C39 1.389(8)
C38 H38 0.9300
C39 H39 0.9300
